data_7061968
loop_
_publ_author_name
'Some\,san, Adrian-Alexandru'
'Varga, Richard A.'

_publ_section_title
;
 Diaryllead(ii) species stabilized by C,O-chelating ligands
;
_journal_issue 42
_journal_name_full 'New Journal of Chemistry'
_journal_page_first 20074
_journal_page_last 20077
_journal_paper_doi 10.1039/D2NJ03796C
_journal_volume 46
_journal_year 2022
_chemical_formula_sum 'C22 H30 O2 Pb'
_chemical_formula_weight 533.65
_chemical_name_common asa267
_space_group_crystal_system monoclinic
_space_group_IT_number 14
_space_group_name_Hall '-P 2yn'
_space_group_name_H-M_alt 'P 1 21/n 1'
_atom_sites_solution_hydrogens geom
_audit_update_record
;
2022-07-26 deposited with the CCDC.	2022-10-12 downloaded from the CCDC.
;
_cell_angle_alpha 90
_cell_angle_beta 117.1430(10)
_cell_angle_gamma 90
_cell_formula_units_Z 4
_cell_length_a 15.3196(5)
_cell_length_b 9.3828(3)
_cell_length_c 16.3438(5)
_cell_measurement_reflns_used 9905
_cell_measurement_temperature 100.(2)
_cell_measurement_theta_max 28.3159
_cell_measurement_theta_min 2.4703
_cell_volume 2090.55(12)
_computing_cell_refinement 'SAINT V8.40B (Bruker AXS LLC, 2019)'
_computing_data_collection 'Bruker APEX3 2019.11-0'
_computing_data_reduction 'SAINT V8.40B (Bruker AXS LLC, 2019)'
_computing_molecular_graphics 'shelXle (C.B. Huebschle, rev 1328)'
_computing_publication_material 'Bruker APEX3 2019.11-0'
_computing_structure_refinement 'SHELXL-2019/1 (Sheldrick, 2019)'
_computing_structure_solution 'XT, VERSION 2018/2'
_diffrn_ambient_temperature 100.(2)
_diffrn_detector_area_resol_mean 7.3910
_diffrn_measured_fraction_theta_full 0.998
_diffrn_measured_fraction_theta_max 0.998
_diffrn_measurement_device_type 'Bruker D8 Venture'
_diffrn_measurement_method '\f and \w scans'
_diffrn_radiation_monochromator 'multilayer optics'
_diffrn_radiation_type 'Mo K\a'
_diffrn_radiation_wavelength 0.71073
_diffrn_reflns_av_R_equivalents 0.0386
_diffrn_reflns_av_unetI/netI 0.0174
_diffrn_reflns_limit_h_max 20
_diffrn_reflns_limit_h_min -20
_diffrn_reflns_limit_k_max 12
_diffrn_reflns_limit_k_min -12
_diffrn_reflns_limit_l_max 21
_diffrn_reflns_limit_l_min -21
_diffrn_reflns_number 73570
_diffrn_reflns_theta_full 25.24
_diffrn_reflns_theta_max 28.32
_diffrn_reflns_theta_min 2.47
_diffrn_source 'Incoatec Mo--I\mS 3.0 microfocus source'
_diffrn_source_current 1.4
_diffrn_source_power 0.07
_diffrn_source_voltage 50
_exptl_absorpt_coefficient_mu 8.081
_exptl_absorpt_correction_T_max 0.29
_exptl_absorpt_correction_T_min 0.16
_exptl_absorpt_correction_type multi-scan
_exptl_absorpt_process_details
;
Krause, L., Herbst-Irmer, R., Sheldrick G.M. & Stalke D.,
J. Appl. Cryst. 48 (2015) 3-10
;
_exptl_crystal_colour 'clear colourless'
_exptl_crystal_density_diffrn 1.696
_exptl_crystal_density_method 'not measured'
_exptl_crystal_description block
_exptl_crystal_F_000 1040
_exptl_crystal_size_max 0.500
_exptl_crystal_size_mid 0.200
_exptl_crystal_size_min 0.200
_refine_diff_density_max 0.339
_refine_diff_density_min -0.729
_refine_ls_extinction_method none
_refine_ls_goodness_of_fit_ref 1.145
_refine_ls_hydrogen_treatment constr
_refine_ls_matrix_type full
_refine_ls_number_parameters 232
_refine_ls_number_reflns 5204
_refine_ls_number_restraints 0
_refine_ls_restrained_S_all 1.145
_refine_ls_R_factor_all 0.0155
_refine_ls_R_factor_gt 0.0140
_refine_ls_shift/su_max 0.005
_refine_ls_shift/su_mean 0.000
_refine_ls_structure_factor_coef Fsqd
_refine_ls_weighting_details 'w=1/[\s^2^(Fo^2^)+1.8191P] where P=(Fo^2^+2Fc^2^)/3'
_refine_ls_weighting_scheme calc
_refine_ls_wR_factor_gt 0.0304
_refine_ls_wR_factor_ref 0.0308
_reflns_Friedel_coverage 0.000
_reflns_number_gt 4944
_reflns_number_total 5204
_reflns_threshold_expression 'I > 2\s(I)'
_cod_data_source_file d2nj03796c2.cif
_cod_data_source_block 126richy
_cod_depositor_comments
;
The following automatic conversions were performed:

data item '_exptl_absorpt_correction_type' value 'Multi-Scan' was
changed to 'multi-scan' in accordance with the
/home/data/users/saulius/crontab/automatic-downloads/rss-feeds/RSC/lib/dictionaries/cif_core.dic
dictionary named 'cif_core.dic' version 2.4.2 last updated on
2011-04-26.

Automatic conversion script
Id: cif_fix_values 7556 2019-12-06 15:28:31Z antanas 

 Adding full bibliography for 7061967--7061971.cif.
;
_cod_database_code 7061968

loop_
_space_group_symop_operation_xyz
'x, y, z'
'-x+1/2, y+1/2, -z+1/2'
'-x, -y, -z'
'x-1/2, -y-1/2, z-1/2'

loop_
_atom_site_type_symbol
_atom_site_label
_atom_site_fract_x
_atom_site_fract_y
_atom_site_fract_z
_atom_site_U_iso_or_equiv
_atom_site_adp_type
_atom_site_calc_flag
_atom_site_refinement_flags_adp
_atom_site_refinement_flags_occupancy
_atom_site_refinement_flags_posn
_atom_site_occupancy
_atom_site_disorder_assembly
_atom_site_disorder_group
Pb Pb1 0.61021(2) 0.54450(2) 0.35917(2) 0.01567(2) Uani d . . . 1 . .
O O1 0.56453(9) 0.80089(14) 0.28539(9) 0.0180(3) Uani d . . . 1 . .
O O2 0.70610(9) 0.36084(13) 0.49744(9) 0.0174(3) Uani d . . . 1 . .
C C1 0.74694(14) 0.6600(2) 0.36988(12) 0.0183(4) Uani d . . . 1 . .
C C2 0.73283(14) 0.7820(2) 0.31607(13) 0.0209(4) Uani d . . . 1 . .
C C3 0.81272(16) 0.8600(2) 0.32121(15) 0.0294(5) Uani d . . . 1 . .
H H3 0.802022 0.943747 0.285181 0.035000 Uiso calc U . R 1 . .
C C4 0.90736(17) 0.8161(3) 0.37852(17) 0.0352(5) Uani d . . . 1 . .
H H4 0.961537 0.869090 0.381446 0.042000 Uiso calc U . R 1 . .
C C5 0.92318(16) 0.6950(3) 0.43152(16) 0.0332(5) Uani d . . . 1 . .
H H5 0.988135 0.663915 0.470479 0.040000 Uiso calc U . R 1 . .
C C6 0.84315(15) 0.6186(2) 0.42750(14) 0.0260(4) Uani d . . . 1 . .
H H6 0.854508 0.536360 0.464939 0.031000 Uiso calc U . R 1 . .
C C7 0.63126(15) 0.8286(2) 0.24778(14) 0.0266(4) Uani d . . . 1 . .
H H7A 0.631351 0.931607 0.234743 0.032000 Uiso calc U . R 1 . .
H H7B 0.610259 0.775682 0.189406 0.032000 Uiso calc U . R 1 . .
C C8 0.46081(14) 0.8302(2) 0.22516(13) 0.0228(4) Uani d . . . 1 . .
C C9 0.44594(17) 0.9786(2) 0.18321(16) 0.0322(5) Uani d . . . 1 . .
H H9A 0.375633 0.999931 0.150556 0.048000 Uiso calc U . R 1 . .
H H9B 0.473910 0.982431 0.139977 0.048000 Uiso calc U . R 1 . .
H H9C 0.478705 1.048989 0.232092 0.048000 Uiso calc U . R 1 . .
C C10 0.41649(17) 0.7169(2) 0.15129(15) 0.0329(5) Uani d . . . 1 . .
H H10A 0.346990 0.738163 0.112324 0.049000 Uiso calc U . R 1 . .
H H10B 0.422689 0.623424 0.180218 0.049000 Uiso calc U . R 1 . .
H H10C 0.451161 0.715818 0.113589 0.049000 Uiso calc U . R 1 . .
C C11 0.41583(16) 0.8217(3) 0.29120(16) 0.0335(5) Uani d . . . 1 . .
H H11A 0.345044 0.838882 0.257385 0.050000 Uiso calc U . R 1 . .
H H11B 0.445917 0.894003 0.339342 0.050000 Uiso calc U . R 1 . .
H H11C 0.427612 0.726871 0.319331 0.050000 Uiso calc U . R 1 . .
C C12 0.62802(13) 0.6310(2) 0.49677(13) 0.0182(3) Uani d . . . 1 . .
C C13 0.64408(14) 0.5324(2) 0.56614(13) 0.0189(4) Uani d . . . 1 . .
C C14 0.65040(15) 0.5766(2) 0.65039(14) 0.0239(4) Uani d . . . 1 . .
H H14 0.661368 0.508358 0.697059 0.029000 Uiso calc U . R 1 . .
C C15 0.64070(15) 0.7195(2) 0.66600(15) 0.0275(4) Uani d . . . 1 . .
H H15 0.643511 0.749122 0.722737 0.033000 Uiso calc U . R 1 . .
C C16 0.62698(15) 0.8184(2) 0.59903(15) 0.0268(4) Uani d . . . 1 . .
H H16 0.621321 0.916581 0.609941 0.032000 Uiso calc U . R 1 . .
C C17 0.62134(15) 0.7748(2) 0.51514(14) 0.0231(4) Uani d . . . 1 . .
H H17 0.612823 0.844195 0.469748 0.028000 Uiso calc U . R 1 . .
C C18 0.65206(15) 0.3761(2) 0.54950(14) 0.0225(4) Uani d . . . 1 . .
H H18A 0.686325 0.325346 0.608918 0.027000 Uiso calc U . R 1 . .
H H18B 0.585784 0.334310 0.515042 0.027000 Uiso calc U . R 1 . .
C C19 0.72221(14) 0.21389(19) 0.47684(13) 0.0197(4) Uani d . . . 1 . .
C C20 0.78180(17) 0.1322(2) 0.56525(15) 0.0323(5) Uani d . . . 1 . .
H H20A 0.800058 0.038993 0.550656 0.048000 Uiso calc U . R 1 . .
H H20B 0.742533 0.118745 0.598092 0.048000 Uiso calc U . R 1 . .
H H20C 0.841263 0.186033 0.604064 0.048000 Uiso calc U . R 1 . .
C C21 0.62586(17) 0.1403(2) 0.41847(16) 0.0312(5) Uani d . . . 1 . .
H H21A 0.638128 0.051164 0.394181 0.047000 Uiso calc U . R 1 . .
H H21B 0.584316 0.202600 0.367315 0.047000 Uiso calc U . R 1 . .
H H21C 0.592620 0.119358 0.456048 0.047000 Uiso calc U . R 1 . .
C C22 0.78087(18) 0.2310(2) 0.42371(17) 0.0335(5) Uani d . . . 1 . .
H H22A 0.795745 0.136825 0.407331 0.050000 Uiso calc U . R 1 . .
H H22B 0.842214 0.281338 0.461878 0.050000 Uiso calc U . R 1 . .
H H22C 0.742548 0.285959 0.367589 0.050000 Uiso calc U . R 1 . .

loop_
_atom_site_aniso_label
_atom_site_aniso_U_11
_atom_site_aniso_U_22
_atom_site_aniso_U_33
_atom_site_aniso_U_12
_atom_site_aniso_U_13
_atom_site_aniso_U_23
Pb1 0.01573(4) 0.01470(4) 0.01669(4) 0.00042(3) 0.00748(3) 0.00008(2)
O1 0.0151(6) 0.0196(6) 0.0174(6) 0.0020(5) 0.0056(5) 0.0026(5)
O2 0.0183(6) 0.0146(6) 0.0207(6) 0.0005(5) 0.0100(5) 0.0007(5)
C1 0.0167(9) 0.0218(9) 0.0169(8) -0.0007(7) 0.0080(7) -0.0046(7)
C2 0.0198(9) 0.0269(10) 0.0195(9) -0.0021(8) 0.0120(8) -0.0017(8)
C3 0.0317(12) 0.0337(11) 0.0304(11) -0.0070(9) 0.0208(10) -0.0023(9)
C4 0.0243(11) 0.0452(14) 0.0406(13) -0.0124(10) 0.0187(10) -0.0110(11)
C5 0.0164(10) 0.0447(13) 0.0339(11) 0.0000(9) 0.0074(9) -0.0089(10)
C6 0.0210(10) 0.0296(11) 0.0235(9) 0.0018(8) 0.0068(8) -0.0039(8)
C7 0.0245(10) 0.0334(11) 0.0254(10) 0.0017(8) 0.0144(9) 0.0090(8)
C8 0.0155(9) 0.0212(9) 0.0233(9) 0.0021(7) 0.0017(8) 0.0014(7)
C9 0.0273(11) 0.0210(10) 0.0319(11) 0.0030(8) -0.0007(9) 0.0045(8)
C10 0.0294(12) 0.0259(11) 0.0270(11) -0.0036(9) -0.0014(9) -0.0018(9)
C11 0.0182(10) 0.0417(13) 0.0389(12) 0.0077(9) 0.0116(9) 0.0042(10)
C12 0.0159(8) 0.0194(9) 0.0213(9) -0.0019(7) 0.0103(7) -0.0016(7)
C13 0.0148(8) 0.0219(9) 0.0218(9) -0.0024(7) 0.0098(7) -0.0015(7)
C14 0.0199(10) 0.0321(11) 0.0208(9) -0.0022(8) 0.0103(8) -0.0006(8)
C15 0.0231(10) 0.0360(12) 0.0261(10) -0.0049(9) 0.0135(9) -0.0103(9)
C16 0.0242(10) 0.0236(10) 0.0344(11) -0.0017(8) 0.0149(9) -0.0107(8)
C17 0.0225(10) 0.0202(9) 0.0291(10) -0.0016(8) 0.0139(9) -0.0008(8)
C18 0.0255(10) 0.0202(9) 0.0272(10) -0.0013(8) 0.0168(8) 0.0035(8)
C19 0.0202(9) 0.0127(8) 0.0238(9) 0.0013(7) 0.0079(8) 0.0012(7)
C20 0.0338(12) 0.0253(10) 0.0296(11) 0.0090(9) 0.0073(9) 0.0065(9)
C21 0.0318(12) 0.0186(9) 0.0343(11) -0.0028(9) 0.0075(9) -0.0030(9)
C22 0.0426(14) 0.0239(10) 0.0450(13) 0.0066(10) 0.0297(12) 0.0007(9)

loop_
_atom_type_symbol
_atom_type_description
_atom_type_scat_dispersion_real
_atom_type_scat_dispersion_imag
_atom_type_scat_source
C C 0.0033 0.0016 'International Tables Vol C Tables 4.2.6.8 and 6.1.1.4'
H H 0.0000 0.0000 'International Tables Vol C Tables 4.2.6.8 and 6.1.1.4'
O O 0.0106 0.0060 'International Tables Vol C Tables 4.2.6.8 and 6.1.1.4'
Pb Pb -3.3944 10.1111 'International Tables Vol C Tables 4.2.6.8 and 6.1.1.4'

loop_
_geom_angle_atom_site_label_1
_geom_angle_atom_site_label_2
_geom_angle_atom_site_label_3
_geom_angle_site_symmetry_1
_geom_angle_site_symmetry_3
_geom_angle
_geom_angle_publ_flag
C12 Pb1 C1 . . 93.57(6) ?
C12 Pb1 O1 . . 90.79(6) ?
C1 Pb1 O1 . . 69.31(6) ?
C12 Pb1 O2 . . 68.03(5) ?
C1 Pb1 O2 . . 96.26(5) ?
O1 Pb1 O2 . . 154.06(4) ?
C7 O1 C8 . . 116.38(14) ?
C7 O1 Pb1 . . 105.57(11) ?
C8 O1 Pb1 . . 117.31(10) ?
C18 O2 C19 . . 115.55(14) ?
C18 O2 Pb1 . . 101.09(10) ?
C19 O2 Pb1 . . 119.68(10) ?
C6 C1 C2 . . 117.73(18) ?
C6 C1 Pb1 . . 124.56(15) ?
C2 C1 Pb1 . . 117.70(13) ?
C3 C2 C1 . . 120.77(19) ?
C3 C2 C7 . . 118.24(18) ?
C1 C2 C7 . . 120.92(17) ?
C4 C3 C2 . . 120.3(2) ?
C4 C3 H3 . . 119.900000 ?
C2 C3 H3 . . 119.900000 ?
C5 C4 C3 . . 120.0(2) ?
C5 C4 H4 . . 120.000000 ?
C3 C4 H4 . . 120.000000 ?
C4 C5 C6 . . 119.6(2) ?
C4 C5 H5 . . 120.200000 ?
C6 C5 H5 . . 120.200000 ?
C1 C6 C5 . . 121.6(2) ?
C1 C6 H6 . . 119.200000 ?
C5 C6 H6 . . 119.200000 ?
O1 C7 C2 . . 109.05(15) ?
O1 C7 H7A . . 109.900000 ?
C2 C7 H7A . . 109.900000 ?
O1 C7 H7B . . 109.900000 ?
C2 C7 H7B . . 109.900000 ?
H7A C7 H7B . . 108.300000 ?
O1 C8 C10 . . 110.98(16) ?
O1 C8 C9 . . 111.60(16) ?
C10 C8 C9 . . 111.21(17) ?
O1 C8 C11 . . 102.52(15) ?
C10 C8 C11 . . 110.14(18) ?
C9 C8 C11 . . 110.08(18) ?
C8 C9 H9A . . 109.500000 ?
C8 C9 H9B . . 109.500000 ?
H9A C9 H9B . . 109.500000 ?
C8 C9 H9C . . 109.500000 ?
H9A C9 H9C . . 109.500000 ?
H9B C9 H9C . . 109.500000 ?
C8 C10 H10A . . 109.500000 ?
C8 C10 H10B . . 109.500000 ?
H10A C10 H10B . . 109.500000 ?
C8 C10 H10C . . 109.500000 ?
H10A C10 H10C . . 109.500000 ?
H10B C10 H10C . . 109.500000 ?
C8 C11 H11A . . 109.500000 ?
C8 C11 H11B . . 109.500000 ?
H11A C11 H11B . . 109.500000 ?
C8 C11 H11C . . 109.500000 ?
H11A C11 H11C . . 109.500000 ?
H11B C11 H11C . . 109.500000 ?
C13 C12 C17 . . 117.96(17) ?
C13 C12 Pb1 . . 117.50(13) ?
C17 C12 Pb1 . . 124.51(14) ?
C12 C13 C14 . . 120.76(18) ?
C12 C13 C18 . . 119.81(16) ?
C14 C13 C18 . . 119.41(17) ?
C15 C14 C13 . . 120.18(19) ?
C15 C14 H14 . . 119.900000 ?
C13 C14 H14 . . 119.900000 ?
C16 C15 C14 . . 119.76(19) ?
C16 C15 H15 . . 120.100000 ?
C14 C15 H15 . . 120.100000 ?
C15 C16 C17 . . 120.20(19) ?
C15 C16 H16 . . 119.900000 ?
C17 C16 H16 . . 119.900000 ?
C16 C17 C12 . . 121.09(19) ?
C16 C17 H17 . . 119.500000 ?
C12 C17 H17 . . 119.500000 ?
O2 C18 C13 . . 108.62(15) ?
O2 C18 H18A . . 110.000000 ?
C13 C18 H18A . . 110.000000 ?
O2 C18 H18B . . 110.000000 ?
C13 C18 H18B . . 110.000000 ?
H18A C18 H18B . . 108.300000 ?
O2 C19 C21 . . 110.89(16) ?
O2 C19 C22 . . 103.74(15) ?
C21 C19 C22 . . 110.52(18) ?
O2 C19 C20 . . 110.33(16) ?
C21 C19 C20 . . 111.12(17) ?
C22 C19 C20 . . 110.02(18) ?
C19 C20 H20A . . 109.500000 ?
C19 C20 H20B . . 109.500000 ?
H20A C20 H20B . . 109.500000 ?
C19 C20 H20C . . 109.500000 ?
H20A C20 H20C . . 109.500000 ?
H20B C20 H20C . . 109.500000 ?
C19 C21 H21A . . 109.500000 ?
C19 C21 H21B . . 109.500000 ?
H21A C21 H21B . . 109.500000 ?
C19 C21 H21C . . 109.500000 ?
H21A C21 H21C . . 109.500000 ?
H21B C21 H21C . . 109.500000 ?
C19 C22 H22A . . 109.500000 ?
C19 C22 H22B . . 109.500000 ?
H22A C22 H22B . . 109.500000 ?
C19 C22 H22C . . 109.500000 ?
H22A C22 H22C . . 109.500000 ?
H22B C22 H22C . . 109.500000 ?

loop_
_geom_bond_atom_site_label_1
_geom_bond_atom_site_label_2
_geom_bond_site_symmetry_2
_geom_bond_distance
_geom_bond_publ_flag
Pb1 C12 . 2.2870(18) ?
Pb1 C1 . 2.2930(19) ?
Pb1 O1 . 2.6384(13) ?
Pb1 O2 . 2.6842(13) ?
O1 C7 . 1.437(2) ?
O1 C8 . 1.464(2) ?
O2 C18 . 1.440(2) ?
O2 C19 . 1.467(2) ?
C1 C6 . 1.394(3) ?
C1 C2 . 1.399(3) ?
C2 C3 . 1.395(3) ?
C2 C7 . 1.508(3) ?
C3 C4 . 1.382(3) ?
C3 H3 . 0.950000 ?
C4 C5 . 1.381(4) ?
C4 H4 . 0.950000 ?
C5 C6 . 1.396(3) ?
C5 H5 . 0.950000 ?
C6 H6 . 0.950000 ?
C7 H7A . 0.990000 ?
C7 H7B . 0.990000 ?
C8 C10 . 1.517(3) ?
C8 C9 . 1.523(3) ?
C8 C11 . 1.525(3) ?
C9 H9A . 0.980000 ?
C9 H9B . 0.980000 ?
C9 H9C . 0.980000 ?
C10 H10A . 0.980000 ?
C10 H10B . 0.980000 ?
C10 H10C . 0.980000 ?
C11 H11A . 0.980000 ?
C11 H11B . 0.980000 ?
C11 H11C . 0.980000 ?
C12 C13 . 1.395(3) ?
C12 C17 . 1.397(3) ?
C13 C14 . 1.398(3) ?
C13 C18 . 1.507(3) ?
C14 C15 . 1.386(3) ?
C14 H14 . 0.950000 ?
C15 C16 . 1.376(3) ?
C15 H15 . 0.950000 ?
C16 C17 . 1.395(3) ?
C16 H16 . 0.950000 ?
C17 H17 . 0.950000 ?
C18 H18A . 0.990000 ?
C18 H18B . 0.990000 ?
C19 C21 . 1.510(3) ?
C19 C22 . 1.516(3) ?
C19 C20 . 1.518(3) ?
C20 H20A . 0.980000 ?
C20 H20B . 0.980000 ?
C20 H20C . 0.980000 ?
C21 H21A . 0.980000 ?
C21 H21B . 0.980000 ?
C21 H21C . 0.980000 ?
C22 H22A . 0.980000 ?
C22 H22B . 0.980000 ?
C22 H22C . 0.980000 ?

loop_
_geom_torsion_atom_site_label_1
_geom_torsion_atom_site_label_2
_geom_torsion_atom_site_label_3
_geom_torsion_atom_site_label_4
_geom_torsion_site_symmetry_1
_geom_torsion_site_symmetry_2
_geom_torsion_site_symmetry_3
_geom_torsion_site_symmetry_4
_geom_torsion
_geom_torsion_publ_flag
C6 C1 C2 C3 . . . . -0.8(3) ?
Pb1 C1 C2 C3 . . . . 178.04(15) ?
C6 C1 C2 C7 . . . . 176.21(18) ?
Pb1 C1 C2 C7 . . . . -4.9(2) ?
C1 C2 C3 C4 . . . . 1.2(3) ?
C7 C2 C3 C4 . . . . -175.8(2) ?
C2 C3 C4 C5 . . . . -0.5(3) ?
C3 C4 C5 C6 . . . . -0.7(3) ?
C2 C1 C6 C5 . . . . -0.4(3) ?
Pb1 C1 C6 C5 . . . . -179.13(15) ?
C4 C5 C6 C1 . . . . 1.1(3) ?
C8 O1 C7 C2 . . . . -175.68(16) ?
Pb1 O1 C7 C2 . . . . -43.63(17) ?
C3 C2 C7 O1 . . . . -146.02(18) ?
C1 C2 C7 O1 . . . . 36.9(3) ?
C7 O1 C8 C10 . . . . 74.4(2) ?
Pb1 O1 C8 C10 . . . . -52.03(19) ?
C7 O1 C8 C9 . . . . -50.3(2) ?
Pb1 O1 C8 C9 . . . . -176.68(13) ?
C7 O1 C8 C11 . . . . -168.07(17) ?
Pb1 O1 C8 C11 . . . . 65.54(16) ?
C17 C12 C13 C14 . . . . 1.8(3) ?
Pb1 C12 C13 C14 . . . . -176.53(14) ?
C17 C12 C13 C18 . . . . -179.83(17) ?
Pb1 C12 C13 C18 . . . . 1.8(2) ?
C12 C13 C14 C15 . . . . 0.0(3) ?
C18 C13 C14 C15 . . . . -178.35(18) ?
C13 C14 C15 C16 . . . . -1.4(3) ?
C14 C15 C16 C17 . . . . 1.0(3) ?
C15 C16 C17 C12 . . . . 0.9(3) ?
C13 C12 C17 C16 . . . . -2.3(3) ?
Pb1 C12 C17 C16 . . . . 175.94(15) ?
C19 O2 C18 C13 . . . . 178.83(15) ?
Pb1 O2 C18 C13 . . . . -50.41(15) ?
C12 C13 C18 O2 . . . . 39.2(2) ?
C14 C13 C18 O2 . . . . -142.46(18) ?
C18 O2 C19 C21 . . . . 62.1(2) ?
Pb1 O2 C19 C21 . . . . -59.12(18) ?
C18 O2 C19 C22 . . . . -179.28(16) ?
Pb1 O2 C19 C22 . . . . 59.53(17) ?
C18 O2 C19 C20 . . . . -61.5(2) ?
Pb1 O2 C19 C20 . . . . 177.33(13) ?
